data_7032020
loop_
_publ_author_name
'Mandal, Leena'
'Mohanta, Sasankasekhar'

_publ_section_title
;
 Unprecedented dinuclear Robson type macrocyclic complexes having two +iii
 metal ions in two compartments and the role of the diimino moiety on the
 stability of metal ion oxidation states.
;
_journal_issue 42
_journal_name_full 'Dalton transactions (Cambridge, England : 2003)'
_journal_page_first 15737
_journal_page_last 15751
_journal_paper_doi 10.1039/c4dt01647e
_journal_volume 43
_journal_year 2014
_chemical_formula_sum 'C56 H76 Co4 N34 O9'
_chemical_formula_weight 1605.23
_chemical_name_systematic
; 
 ? 
;
_space_group_IT_number 14
_symmetry_cell_setting monoclinic
_symmetry_space_group_name_Hall '-P 2ybc'
_symmetry_space_group_name_H-M 'P 1 21/c 1'
_atom_sites_solution_hydrogens geom
_atom_sites_solution_primary direct
_atom_sites_solution_secondary difmap
_audit_creation_method SHELXL-97
_cell_angle_alpha 90.00
_cell_angle_beta 106.924(3)
_cell_angle_gamma 90.00
_cell_formula_units_Z 2
_cell_length_a 20.067(2)
_cell_length_b 14.5737(16)
_cell_length_c 13.3345(14)
_cell_measurement_reflns_used 9184
_cell_measurement_temperature 296(2)
_cell_measurement_theta_max 24.78
_cell_measurement_theta_min 2.57
_cell_volume 3730.8(7)
_computing_cell_refinement 'Bruker SAINT'
_computing_data_collection 'Bruker APEX2'
_computing_data_reduction 'Bruker SAINT'
_computing_molecular_graphics 'Bruker SHELXTL'
_computing_publication_material 'Bruker SHELXTL'
_computing_structure_refinement 'SHELXL-97 (Sheldrick, 2008)'
_computing_structure_solution 'SHELXS-97 (Sheldrick, 2008)'
_diffrn_ambient_temperature 296(2)
_diffrn_measured_fraction_theta_full 0.991
_diffrn_measured_fraction_theta_max 0.991
_diffrn_measurement_device_type 'Bruker APEX-II CCD'
_diffrn_measurement_method '\f and \w scans'
_diffrn_radiation_monochromator graphite
_diffrn_radiation_source 'fine-focus sealed tube'
_diffrn_radiation_type MoK\a
_diffrn_radiation_wavelength 0.71073
_diffrn_reflns_av_R_equivalents 0.0821
_diffrn_reflns_av_unetI/netI 0.0575
_diffrn_reflns_limit_h_max 24
_diffrn_reflns_limit_h_min -19
_diffrn_reflns_limit_k_max 17
_diffrn_reflns_limit_k_min -17
_diffrn_reflns_limit_l_max 16
_diffrn_reflns_limit_l_min -15
_diffrn_reflns_number 41369
_diffrn_reflns_theta_full 25.34
_diffrn_reflns_theta_max 25.34
_diffrn_reflns_theta_min 1.06
_exptl_absorpt_coefficient_mu 0.948
_exptl_absorpt_correction_T_max 0.8478
_exptl_absorpt_correction_T_min 0.8185
_exptl_absorpt_correction_type multi-scan
_exptl_absorpt_process_details SADABS
_exptl_crystal_colour brown
_exptl_crystal_density_diffrn 1.429
_exptl_crystal_density_method 'not measured'
_exptl_crystal_description block
_exptl_crystal_F_000 1660
_exptl_crystal_size_max 0.22
_exptl_crystal_size_mid 0.20
_exptl_crystal_size_min 0.18
_refine_diff_density_max 1.123
_refine_diff_density_min -0.851
_refine_diff_density_rms 0.123
_refine_ls_extinction_method none
_refine_ls_goodness_of_fit_ref 1.186
_refine_ls_hydrogen_treatment constr
_refine_ls_matrix_type full
_refine_ls_number_parameters 465
_refine_ls_number_reflns 6766
_refine_ls_number_restraints 44
_refine_ls_restrained_S_all 1.198
_refine_ls_R_factor_all 0.1117
_refine_ls_R_factor_gt 0.0794
_refine_ls_shift/su_max 0.000
_refine_ls_shift/su_mean 0.000
_refine_ls_structure_factor_coef Fsqd
_refine_ls_weighting_details 'calc w=1/[\s^2^(Fo^2^)+(0.0949P)^2^+12.0000P] where P=(Fo^2^+2Fc^2^)/3'
_refine_ls_weighting_scheme calc
_refine_ls_wR_factor_gt 0.2128
_refine_ls_wR_factor_ref 0.2343
_reflns_number_gt 4757
_reflns_number_total 6766
_reflns_threshold_expression >2sigma(I)
_cod_data_source_file c4dt01647e2.cif
_cod_data_source_block 4
_cod_depositor_comments
;
The following automatic conversions were performed:

'_symmetry_cell_setting' value 'Monoclinic' changed to 'monoclinic'
according to
/usr/data/users/saulius/crontab/automatic-downloads/rss-feeds/RSC/lib/dictionaries/cif_core.dic
dictionary named 'cif_core.dic' version 2.4.2 from 2011-04-26.

Automatic conversion script
Id: cif_fix_values 2281 2013-09-26 08:29:07Z andrius 

 Adding full bibliography for 7032017--7032023.cif.
;
_cod_original_cell_volume 3730.7(7)
_cod_original_sg_symbol_H-M 'P2(1)/c  '
_cod_database_code 7032020

loop_
_symmetry_equiv_pos_as_xyz
'x, y, z'
'-x, y+1/2, -z+1/2'
'-x, -y, -z'
'x, -y-1/2, z-1/2'

loop_
_atom_site_label
_atom_site_type_symbol
_atom_site_fract_x
_atom_site_fract_y
_atom_site_fract_z
_atom_site_U_iso_or_equiv
_atom_site_adp_type
_atom_site_occupancy
_atom_site_symmetry_multiplicity
_atom_site_calc_flag
_atom_site_refinement_flags
_atom_site_disorder_assembly
_atom_site_disorder_group
C1 C 0.2228(4) 0.4762(4) 0.6089(5) 0.0420(16) Uani 1 1 d . . .
C2 C 0.1603(4) 0.4290(5) 0.5846(6) 0.0517(18) Uani 1 1 d . . .
C3 C 0.1049(5) 0.4622(6) 0.6191(8) 0.071(2) Uani 1 1 d . . .
H3 H 0.0630 0.4300 0.6012 0.085 Uiso 1 1 calc R . .
C4 C 0.1105(5) 0.5412(7) 0.6790(8) 0.080(3) Uani 1 1 d . . .
C5 C 0.1737(5) 0.5842(6) 0.7076(7) 0.070(2) Uani 1 1 d . . .
H5 H 0.1796 0.6348 0.7518 0.084 Uiso 1 1 calc R . .
C6 C 0.2301(4) 0.5554(5) 0.6734(6) 0.0522(18) Uani 1 1 d . . .
C7 C 0.0542(7) 0.5691(10) 0.7300(12) 0.124(5) Uani 1 1 d DU . .
H7A H 0.0309 0.5153 0.7462 0.149 Uiso 1 1 calc R . .
H7B H 0.0747 0.6027 0.7944 0.149 Uiso 1 1 calc R . .
C8 C 0.0039(12) 0.6283(17) 0.6524(17) 0.255(12) Uani 1 1 d DU . .
H8A H 0.0218 0.6411 0.5946 0.382 Uiso 1 1 calc R . .
H8B H -0.0026 0.6848 0.6853 0.382 Uiso 1 1 calc R . .
H8C H -0.0399 0.5971 0.6274 0.382 Uiso 1 1 calc R . .
C9 C 0.2953(4) 0.6013(5) 0.7171(6) 0.056(2) Uani 1 1 d . . .
H9 H 0.2977 0.6404 0.7732 0.067 Uiso 1 1 calc R . .
C10 C 0.4132(4) 0.6438(6) 0.7526(6) 0.060(2) Uani 1 1 d . . .
H10A H 0.4462 0.5996 0.7935 0.072 Uiso 1 1 calc R . .
H10B H 0.3997 0.6844 0.8010 0.072 Uiso 1 1 calc R . .
C11 C 0.4472(4) 0.6986(5) 0.6864(5) 0.0489(17) Uani 1 1 d . . .
H11A H 0.4824 0.7380 0.7312 0.059 Uiso 1 1 calc R . .
H11B H 0.4126 0.7375 0.6395 0.059 Uiso 1 1 calc R . .
C12 C 0.4804(4) 0.6385(5) 0.6229(5) 0.0458(16) Uani 1 1 d . . .
H12A H 0.5085 0.6760 0.5907 0.055 Uiso 1 1 calc R . .
H12B H 0.5111 0.5948 0.6689 0.055 Uiso 1 1 calc R . .
C13 C 0.4363(4) 0.5898(4) 0.4488(5) 0.0423(15) Uani 1 1 d . . .
H13 H 0.4716 0.6273 0.4399 0.051 Uiso 1 1 calc R . .
C14 C 0.3965(3) 0.5394(4) 0.3574(5) 0.0374(14) Uani 1 1 d . . .
C15 C 0.4075(4) 0.5617(5) 0.2614(5) 0.0492(18) Uani 1 1 d . . .
H15 H 0.4350 0.6125 0.2590 0.059 Uiso 1 1 calc R . .
C16 C 0.3801(5) 0.5133(5) 0.1706(6) 0.060(2) Uani 1 1 d D B .
C17 C 0.3436(4) 0.4331(5) 0.1803(5) 0.0500(18) Uani 1 1 d D . .
H17 H 0.3272 0.3958 0.1216 0.060 Uiso 1 1 calc R . .
C18 C 0.3309(3) 0.4069(4) 0.2730(5) 0.0378(14) Uani 1 1 d . . .
C19 C 0.3557(3) 0.4619(4) 0.3630(5) 0.0327(13) Uani 1 1 d . . .
C20 C 0.3912(7) 0.5419(9) 0.0674(9) 0.101(4) Uani 1 1 d U . .
H20A H 0.3563 0.5109 0.0118 0.121 Uiso 1 1 calc R A 1
H20B H 0.3817 0.6072 0.0588 0.121 Uiso 1 1 calc R A 1
C22 C 0.2982(4) 0.3190(4) 0.2753(5) 0.0432(16) Uani 1 1 d . . .
H22 H 0.2965 0.2796 0.2197 0.052 Uiso 1 1 calc R . .
C23 C 0.2474(4) 0.1923(5) 0.3343(6) 0.058(2) Uani 1 1 d . . .
H23A H 0.2797 0.1552 0.3869 0.069 Uiso 1 1 calc R . .
H23B H 0.2470 0.1693 0.2659 0.069 Uiso 1 1 calc R . .
C24 C 0.1755(5) 0.1831(6) 0.3471(7) 0.064(2) Uani 1 1 d . . .
H24A H 0.1584 0.1215 0.3272 0.077 Uiso 1 1 calc R . .
H24B H 0.1444 0.2257 0.3000 0.077 Uiso 1 1 calc R . .
C25 C 0.1740(5) 0.2017(5) 0.4580(7) 0.062(2) Uani 1 1 d . . .
H25A H 0.1283 0.1866 0.4641 0.075 Uiso 1 1 calc R . .
H25B H 0.2078 0.1624 0.5059 0.075 Uiso 1 1 calc R . .
C26 C 0.1504(4) 0.3388(5) 0.5344(6) 0.0560(19) Uani 1 1 d . . .
H26 H 0.1106 0.3070 0.5363 0.067 Uiso 1 1 calc R . .
C27 C 0.1975(11) 0.5881(18) 0.056(2) 0.166(8) Uani 1 1 d . . .
C28 C 0.2146(11) 0.6364(13) 0.151(2) 0.219(12) Uani 1 1 d . . .
H28A H 0.2495 0.6815 0.1517 0.329 Uiso 1 1 calc R . .
H28B H 0.2322 0.5944 0.2085 0.329 Uiso 1 1 calc R . .
H28C H 0.1737 0.6664 0.1592 0.329 Uiso 1 1 calc R . .
C21A C 0.4456(15) 0.529(2) 0.054(2) 0.138(10) Uani 0.55 1 d PU B 1
H21A H 0.4448 0.5508 -0.0145 0.208 Uiso 0.55 1 calc PR B 1
H21B H 0.4554 0.4641 0.0581 0.208 Uiso 0.55 1 calc PR B 1
H21C H 0.4811 0.5605 0.1062 0.208 Uiso 0.55 1 calc PR B 1
C21B C 0.3695(15) 0.5007(18) -0.0193(18) 0.098(7) Uani 0.45 1 d PU B 2
H21D H 0.3838 0.5337 -0.0718 0.147 Uiso 0.45 1 calc PR B 2
H21E H 0.3196 0.4973 -0.0393 0.147 Uiso 0.45 1 calc PR B 2
H21F H 0.3886 0.4399 -0.0127 0.147 Uiso 0.45 1 calc PR B 2
Co1 Co 0.35343(5) 0.52308(5) 0.56975(6) 0.0341(3) Uani 1 1 d . . .
Co2 Co 0.26839(5) 0.36068(6) 0.46287(7) 0.0371(3) Uani 1 1 d . . .
N1 N 0.3511(3) 0.5949(4) 0.6882(4) 0.0442(13) Uani 1 1 d . . .
N2 N 0.4281(3) 0.5884(3) 0.5406(4) 0.0379(12) Uani 1 1 d . . .
N3 N 0.2715(3) 0.2891(3) 0.3449(4) 0.0405(13) Uani 1 1 d . . .
N4 N 0.1900(3) 0.2985(4) 0.4881(5) 0.0457(14) Uani 1 1 d . . .
N5 N 0.4229(3) 0.4433(4) 0.6615(4) 0.0411(13) Uani 1 1 d . . .
N6 N 0.4085(3) 0.4037(4) 0.7303(4) 0.0492(14) Uani 1 1 d . . .
N7 N 0.3989(5) 0.3610(6) 0.7979(6) 0.088(3) Uani 1 1 d . . .
N8 N 0.2846(3) 0.6054(4) 0.4782(5) 0.0513(15) Uani 1 1 d . . .
N9 N 0.2952(4) 0.6745(4) 0.4451(5) 0.0577(16) Uani 1 1 d U . .
N10 N 0.3044(6) 0.7432(7) 0.4073(9) 0.128(4) Uani 1 1 d U . .
N11 N 0.3285(3) 0.2724(4) 0.5561(4) 0.0440(13) Uani 1 1 d . . .
N12 N 0.3875(4) 0.2591(4) 0.5540(4) 0.0429(13) Uani 1 1 d . . .
N13 N 0.4444(4) 0.2429(5) 0.5569(5) 0.0619(17) Uani 1 1 d . . .
N14 N 0.2015(3) 0.4472(4) 0.3702(5) 0.0535(16) Uani 1 1 d . . .
N15 N 0.1707(4) 0.4245(6) 0.2847(6) 0.073(2) Uani 1 1 d . . .
N16 N 0.1400(6) 0.4079(9) 0.1969(8) 0.130(4) Uani 1 1 d . . .
N17 N 0.1863(11) 0.5472(18) -0.0220(16) 0.210(9) Uani 1 1 d . . .
O1 O 0.2766(2) 0.4456(3) 0.5797(3) 0.0373(10) Uani 1 1 d . . .
O2 O 0.3460(2) 0.4376(3) 0.4544(3) 0.0339(9) Uani 1 1 d . . .
O3 O 0.1086(13) 0.6620(18) 0.394(2) 0.352(9) Uani 1 1 d . . .
O4 O 0.0227(12) 0.7279(17) 0.4292(19) 0.352(9) Uani 1 1 d . . .
O5 O 0.0000 0.5000 0.0000 0.352(9) Uani 1 2 d S . .

loop_
_atom_site_aniso_label
_atom_site_aniso_U_11
_atom_site_aniso_U_22
_atom_site_aniso_U_33
_atom_site_aniso_U_23
_atom_site_aniso_U_13
_atom_site_aniso_U_12
C1 0.047(4) 0.040(4) 0.047(4) 0.009(3) 0.026(3) 0.010(3)
C2 0.052(5) 0.049(4) 0.061(5) 0.002(3) 0.028(4) 0.007(4)
C3 0.050(5) 0.075(6) 0.098(7) -0.001(5) 0.039(5) 0.000(4)
C4 0.079(7) 0.083(7) 0.096(7) -0.008(5) 0.054(6) 0.014(5)
C5 0.080(6) 0.064(5) 0.082(6) -0.012(5) 0.048(5) 0.007(5)
C6 0.060(5) 0.048(4) 0.057(4) -0.003(3) 0.030(4) 0.009(4)
C7 0.110(7) 0.134(8) 0.145(8) -0.020(7) 0.061(7) 0.021(6)
C8 0.252(14) 0.274(15) 0.248(14) -0.003(10) 0.088(10) 0.020(10)
C9 0.076(6) 0.042(4) 0.057(5) -0.007(3) 0.030(4) 0.005(4)
C10 0.076(6) 0.061(5) 0.046(4) -0.020(4) 0.022(4) -0.010(4)
C11 0.059(5) 0.035(4) 0.048(4) -0.012(3) 0.008(3) -0.002(3)
C12 0.052(4) 0.041(4) 0.043(4) -0.005(3) 0.012(3) -0.007(3)
C13 0.049(4) 0.031(3) 0.050(4) 0.000(3) 0.019(3) -0.003(3)
C14 0.048(4) 0.033(3) 0.035(3) 0.003(3) 0.019(3) 0.000(3)
C15 0.073(5) 0.034(3) 0.048(4) 0.005(3) 0.031(4) -0.002(3)
C16 0.096(6) 0.053(4) 0.039(4) 0.003(3) 0.032(4) -0.002(4)
C17 0.070(5) 0.047(4) 0.036(4) -0.003(3) 0.021(3) 0.000(4)
C18 0.049(4) 0.034(3) 0.034(3) 0.001(3) 0.019(3) 0.002(3)
C19 0.039(4) 0.029(3) 0.033(3) 0.003(2) 0.015(3) 0.002(3)
C20 0.143(8) 0.102(7) 0.076(6) 0.000(5) 0.059(6) -0.015(6)
C22 0.055(4) 0.037(4) 0.040(4) -0.008(3) 0.017(3) -0.002(3)
C23 0.082(6) 0.036(4) 0.060(5) -0.013(3) 0.031(4) -0.016(4)
C24 0.073(6) 0.048(4) 0.066(5) -0.006(4) 0.012(4) -0.020(4)
C25 0.065(5) 0.050(5) 0.075(5) -0.004(4) 0.024(4) -0.017(4)
C26 0.050(5) 0.058(5) 0.065(5) 0.005(4) 0.024(4) -0.010(4)
C27 0.127(15) 0.20(2) 0.17(2) 0.006(18) 0.036(16) 0.023(15)
C28 0.22(2) 0.144(16) 0.26(3) -0.105(17) 0.006(19) 0.027(15)
C21A 0.130(12) 0.149(13) 0.138(13) 0.012(9) 0.041(9) 0.009(9)
C21B 0.122(11) 0.107(11) 0.071(10) 0.000(8) 0.037(8) -0.013(9)
Co1 0.0446(5) 0.0268(4) 0.0335(5) -0.0005(3) 0.0154(4) 0.0008(4)
Co2 0.0427(6) 0.0319(5) 0.0387(5) -0.0016(4) 0.0147(4) -0.0028(4)
N1 0.056(4) 0.034(3) 0.047(3) -0.004(2) 0.021(3) 0.000(3)
N2 0.049(3) 0.023(2) 0.042(3) 0.001(2) 0.015(3) -0.003(2)
N3 0.051(3) 0.029(3) 0.040(3) -0.002(2) 0.012(3) -0.004(2)
N4 0.045(3) 0.039(3) 0.055(3) 0.001(3) 0.017(3) -0.005(3)
N5 0.048(3) 0.039(3) 0.039(3) 0.002(2) 0.018(3) 0.000(3)
N6 0.060(4) 0.046(3) 0.039(3) 0.000(3) 0.010(3) -0.003(3)
N7 0.101(7) 0.103(6) 0.063(5) 0.026(5) 0.026(4) -0.016(5)
N8 0.058(4) 0.038(3) 0.061(4) 0.012(3) 0.022(3) 0.005(3)
N9 0.066(4) 0.047(4) 0.058(4) 0.017(3) 0.014(3) 0.005(3)
N10 0.134(7) 0.094(6) 0.150(7) 0.065(6) 0.031(6) 0.002(5)
N11 0.052(4) 0.036(3) 0.045(3) 0.007(2) 0.015(3) -0.005(3)
N12 0.058(4) 0.028(3) 0.041(3) 0.004(2) 0.013(3) -0.005(3)
N13 0.059(5) 0.051(4) 0.077(5) 0.007(3) 0.021(4) 0.004(3)
N14 0.055(4) 0.046(3) 0.051(4) -0.001(3) 0.001(3) 0.002(3)
N15 0.066(5) 0.079(5) 0.066(5) 0.012(4) 0.005(4) 0.011(4)
N16 0.133(9) 0.157(11) 0.069(6) -0.003(6) -0.018(6) 0.045(8)
N17 0.198(19) 0.25(2) 0.180(19) 0.007(18) 0.043(16) 0.006(17)
O1 0.044(3) 0.032(2) 0.041(2) 0.0012(18) 0.020(2) 0.0007(19)
O2 0.043(3) 0.028(2) 0.032(2) 0.0003(17) 0.0117(19) -0.0019(18)
O3 0.294(16) 0.347(19) 0.406(19) 0.143(16) 0.088(15) -0.062(14)
O4 0.294(16) 0.347(19) 0.406(19) 0.143(16) 0.088(15) -0.062(14)
O5 0.294(16) 0.347(19) 0.406(19) 0.143(16) 0.088(15) -0.062(14)

loop_
_atom_type_symbol
_atom_type_description
_atom_type_scat_dispersion_real
_atom_type_scat_dispersion_imag
_atom_type_scat_source
C C 0.0033 0.0016 'International Tables Vol C Tables 4.2.6.8 and 6.1.1.4'
H H 0.0000 0.0000 'International Tables Vol C Tables 4.2.6.8 and 6.1.1.4'
N N 0.0061 0.0033 'International Tables Vol C Tables 4.2.6.8 and 6.1.1.4'
O O 0.0106 0.0060 'International Tables Vol C Tables 4.2.6.8 and 6.1.1.4'
Co Co 0.3494 0.9721 'International Tables Vol C Tables 4.2.6.8 and 6.1.1.4'

loop_
_geom_angle_atom_site_label_1
_geom_angle_atom_site_label_2
_geom_angle_atom_site_label_3
_geom_angle
O1 C1 C2 121.6(6)
O1 C1 C6 120.0(6)
C2 C1 C6 118.2(6)
C1 C2 C3 120.1(7)
C1 C2 C26 123.2(6)
C3 C2 C26 116.3(7)
C4 C3 C2 122.3(8)
C4 C3 H3 118.9
C2 C3 H3 118.9
C5 C4 C3 117.1(8)
C5 C4 C7 119.9(10)
C3 C4 C7 121.9(10)
C4 C5 C6 122.9(8)
C4 C5 H5 118.5
C6 C5 H5 118.5
C5 C6 C1 119.3(8)
C5 C6 C9 117.1(7)
C1 C6 C9 123.1(6)
C8 C7 C4 106.4(14)
C8 C7 H7A 110.4
C4 C7 H7A 110.4
C8 C7 H7B 110.4
C4 C7 H7B 110.4
H7A C7 H7B 108.6
C7 C8 H8A 109.5
C7 C8 H8B 109.5
H8A C8 H8B 109.5
C7 C8 H8C 109.5
H8A C8 H8C 109.5
H8B C8 H8C 109.5
N1 C9 C6 127.9(7)
N1 C9 H9 116.1
C6 C9 H9 116.1
N1 C10 C11 111.6(6)
N1 C10 H10A 109.3
C11 C10 H10A 109.3
N1 C10 H10B 109.3
C11 C10 H10B 109.3
H10A C10 H10B 108.0
C10 C11 C12 112.0(6)
C10 C11 H11A 109.2
C12 C11 H11A 109.2
C10 C11 H11B 109.2
C12 C11 H11B 109.2
H11A C11 H11B 107.9
N2 C12 C11 111.8(6)
N2 C12 H12A 109.2
C11 C12 H12A 109.2
N2 C12 H12B 109.2
C11 C12 H12B 109.2
H12A C12 H12B 107.9
N2 C13 C14 127.1(6)
N2 C13 H13 116.4
C14 C13 H13 116.4
C15 C14 C19 118.9(6)
C15 C14 C13 117.2(6)
C19 C14 C13 123.2(5)
C16 C15 C14 124.0(7)
C16 C15 H15 118.0
C14 C15 H15 118.0
C15 C16 C17 115.7(6)
C15 C16 C20 122.2(8)
C17 C16 C20 122.1(8)
C18 C17 C16 123.2(6)
C18 C17 H17 118.4
C16 C17 H17 118.4
C17 C18 C19 119.4(6)
C17 C18 C22 117.8(6)
C19 C18 C22 122.5(5)
O2 C19 C18 121.2(5)
O2 C19 C14 120.1(5)
C18 C19 C14 118.5(5)
C21A C20 C21B 82.4(19)
C21A C20 C16 119.0(19)
C21B C20 C16 126.7(16)
C21A C20 H20A 107.6
C21B C20 H20A 25.7
C16 C20 H20A 107.6
C21A C20 H20B 107.6
C21B C20 H20B 110.8
C16 C20 H20B 107.6
H20A C20 H20B 107.0
N3 C22 C18 127.4(6)
N3 C22 H22 116.3
C18 C22 H22 116.3
N3 C23 C24 111.8(6)
N3 C23 H23A 109.3
C24 C23 H23A 109.3
N3 C23 H23B 109.3
C24 C23 H23B 109.3
H23A C23 H23B 107.9
C23 C24 C25 112.7(7)
C23 C24 H24A 109.1
C25 C24 H24A 109.1
C23 C24 H24B 109.1
C25 C24 H24B 109.1
H24A C24 H24B 107.8
N4 C25 C24 111.9(6)
N4 C25 H25A 109.2
C24 C25 H25A 109.2
N4 C25 H25B 109.2
C24 C25 H25B 109.2
H25A C25 H25B 107.9
N4 C26 C2 127.7(7)
N4 C26 H26 116.2
C2 C26 H26 116.2
N17 C27 C28 177(3)
C27 C28 H28A 109.5
C27 C28 H28B 109.5
H28A C28 H28B 109.5
C27 C28 H28C 109.5
H28A C28 H28C 109.5
H28B C28 H28C 109.5
C20 C21A H21A 109.5
C20 C21A H21B 109.5
H21A C21A H21B 109.5
C20 C21A H21C 109.5
H21A C21A H21C 109.5
H21B C21A H21C 109.5
C20 C21B H21D 109.5
C20 C21B H21E 109.5
H21D C21B H21E 109.5
C20 C21B H21F 109.5
H21D C21B H21F 109.5
H21E C21B H21F 109.5
N1 Co1 N2 96.1(2)
N1 Co1 O1 92.9(2)
N2 Co1 O1 171.0(2)
N1 Co1 N5 89.6(2)
N2 Co1 N5 88.0(2)
O1 Co1 N5 92.7(2)
N1 Co1 O2 171.4(2)
N2 Co1 O2 92.41(19)
O1 Co1 O2 78.67(17)
N5 Co1 O2 89.5(2)
N1 Co1 N8 89.8(3)
N2 Co1 N8 91.2(2)
O1 Co1 N8 88.2(2)
N5 Co1 N8 178.9(3)
O2 Co1 N8 91.2(2)
N3 Co2 N4 96.4(2)
N3 Co2 N11 90.1(2)
N4 Co2 N11 87.9(2)
N3 Co2 O2 92.7(2)
N4 Co2 O2 170.8(2)
N11 Co2 O2 93.5(2)
N3 Co2 O1 171.1(2)
N4 Co2 O1 92.4(2)
N11 Co2 O1 90.9(2)
O2 Co2 O1 78.40(17)
N3 Co2 N14 90.7(2)
N4 Co2 N14 88.3(3)
N11 Co2 N14 176.1(3)
O2 Co2 N14 90.3(2)
O1 Co2 N14 88.8(2)
C9 N1 C10 116.8(6)
C9 N1 Co1 121.4(5)
C10 N1 Co1 121.8(5)
C13 N2 C12 116.2(6)
C13 N2 Co1 121.9(5)
C12 N2 Co1 121.8(4)
C22 N3 C23 116.8(6)
C22 N3 Co2 122.4(4)
C23 N3 Co2 120.7(4)
C26 N4 C25 116.9(6)
C26 N4 Co2 121.3(5)
C25 N4 Co2 121.8(5)
N6 N5 Co1 118.9(5)
N7 N6 N5 174.8(8)
N9 N8 Co1 127.0(6)
N8 N9 N10 177.1(10)
N12 N11 Co2 121.4(4)
N13 N12 N11 175.9(7)
N15 N14 Co2 119.6(6)
N14 N15 N16 175.4(11)
C1 O1 Co1 123.6(4)
C1 O1 Co2 123.9(4)
Co1 O1 Co2 101.36(18)
C19 O2 Co2 122.4(4)
C19 O2 Co1 123.5(4)
Co2 O2 Co1 101.57(18)

loop_
_geom_bond_atom_site_label_1
_geom_bond_atom_site_label_2
_geom_bond_distance
C1 O1 1.327(7)
C1 C2 1.383(10)
C1 C6 1.421(10)
C2 C3 1.408(10)
C2 C26 1.462(11)
C3 C4 1.387(13)
C3 H3 0.9300
C4 C5 1.365(13)
C4 C7 1.534(14)
C5 C6 1.402(10)
C5 H5 0.9300
C6 C9 1.434(11)
C7 C8 1.492(10)
C7 H7A 0.9700
C7 H7B 0.9700
C8 H8A 0.9600
C8 H8B 0.9600
C8 H8C 0.9600
C9 N1 1.289(9)
C9 H9 0.9300
C10 N1 1.475(10)
C10 C11 1.496(10)
C10 H10A 0.9700
C10 H10B 0.9700
C11 C12 1.503(9)
C11 H11A 0.9700
C11 H11B 0.9700
C12 N2 1.473(8)
C12 H12A 0.9700
C12 H12B 0.9700
C13 N2 1.281(8)
C13 C14 1.448(9)
C13 H13 0.9300
C14 C15 1.398(9)
C14 C19 1.410(8)
C15 C16 1.371(10)
C15 H15 0.9300
C16 C17 1.404(7)
C16 C20 1.516(11)
C17 C18 1.387(9)
C17 H17 0.9300
C18 C19 1.409(8)
C18 C22 1.443(9)
C19 O2 1.335(7)
C20 C21A 1.17(3)
C20 C21B 1.26(2)
C20 H20A 0.9700
C20 H20B 0.9700
C22 N3 1.276(8)
C22 H22 0.9300
C23 N3 1.486(8)
C23 C24 1.507(11)
C23 H23A 0.9700
C23 H23B 0.9700
C24 C25 1.513(11)
C24 H24A 0.9700
C24 H24B 0.9700
C25 N4 1.476(9)
C25 H25A 0.9700
C25 H25B 0.9700
C26 N4 1.284(9)
C26 H26 0.9300
C27 N17 1.17(2)
C27 C28 1.40(3)
C28 H28A 0.9600
C28 H28B 0.9600
C28 H28C 0.9600
C21A H21A 0.9600
C21A H21B 0.9600
C21A H21C 0.9600
C21B H21D 0.9600
C21B H21E 0.9600
C21B H21F 0.9600
Co1 N1 1.907(5)
Co1 N2 1.908(5)
Co1 O1 1.946(4)
Co1 N5 1.949(6)
Co1 O2 1.951(4)
Co1 N8 1.963(6)
Co2 N3 1.904(5)
Co2 N4 1.927(6)
Co2 N11 1.945(6)
Co2 O2 1.949(4)
Co2 O1 1.959(4)
Co2 N14 1.988(6)
N5 N6 1.188(8)
N6 N7 1.157(9)
N8 N9 1.144(8)
N9 N10 1.159(10)
N11 N12 1.208(8)
N12 N13 1.155(8)
N14 N15 1.175(9)
N15 N16 1.178(11)
